data_2215120
loop_
_publ_author_name
'Yu, Hai-Jun'
'Li, Jiang-Sheng'

_publ_section_title
;
 4-(2-Nitrobenzenesulfonamido)pyridinium chloride hemihydrate
;
_journal_coeditor_code HB2493
_journal_issue 9
_journal_name_full 'Acta Crystallographica Section E'
_journal_page_first o3766
_journal_page_last o3766
_journal_paper_doi 10.1107/S1600536807038378
_journal_volume 63
_journal_year 2007
_chemical_formula_iupac 'C11 H10 N3 O4 S + , Cl - , 0.5H2 O'
_chemical_formula_moiety 'C11 H10 N3 O4 S + , Cl - , 0.5H2 O'
_chemical_formula_sum 'C11 H11 Cl N3 O4.5 S'
_chemical_formula_weight 324.74
_chemical_name_systematic
;
4-(2-Nitrobenzenesulfonamido)pyridinium chloride hemihydrate
;
_space_group_IT_number 14
_symmetry_cell_setting monoclinic
_symmetry_space_group_name_Hall '-P 2ybc'
_symmetry_space_group_name_H-M 'P 1 21/c 1'
_atom_sites_solution_hydrogens mixed
_atom_sites_solution_primary direct
_atom_sites_solution_secondary difmap
_cell_angle_alpha 90.00
_cell_angle_beta 90.533(2)
_cell_angle_gamma 90.00
_cell_formula_units_Z 8
_cell_length_a 8.5250(9)
_cell_length_b 23.686(3)
_cell_length_c 14.0227(15)
_cell_measurement_reflns_used 5769
_cell_measurement_temperature 294(2)
_cell_measurement_theta_max 26.27
_cell_measurement_theta_min 2.25
_cell_volume 2831.4(6)
_computing_cell_refinement 'SAINT (Bruker, 1997)'
_computing_data_collection 'SMART (Bruker, 1997)'
_computing_data_reduction SAINT
_computing_molecular_graphics 'SHELXTL (Bruker, 1997)'
_computing_publication_material SHELXTL
_computing_structure_refinement 'SHELXL97 (Sheldrick, 1997)'
_computing_structure_solution 'SHELXS97 (Sheldrick, 1997)'
_diffrn_ambient_temperature 294(2)
_diffrn_measured_fraction_theta_full 0.996
_diffrn_measured_fraction_theta_max 0.996
_diffrn_measurement_device_type 'Bruker SMART 1000 CCD'
_diffrn_measurement_method \w
_diffrn_radiation_monochromator graphite
_diffrn_radiation_source 'fine-focus sealed tube'
_diffrn_radiation_type MoK\a
_diffrn_radiation_wavelength 0.71073
_diffrn_reflns_av_R_equivalents 0.0318
_diffrn_reflns_av_sigmaI/netI 0.0360
_diffrn_reflns_limit_h_max 10
_diffrn_reflns_limit_h_min -4
_diffrn_reflns_limit_k_max 29
_diffrn_reflns_limit_k_min -29
_diffrn_reflns_limit_l_max 17
_diffrn_reflns_limit_l_min -17
_diffrn_reflns_number 16156
_diffrn_reflns_theta_full 26.39
_diffrn_reflns_theta_max 26.39
_diffrn_reflns_theta_min 1.69
_exptl_absorpt_coefficient_mu 0.438
_exptl_absorpt_correction_T_max 0.933
_exptl_absorpt_correction_T_min 0.925
_exptl_absorpt_correction_type multi-scan
_exptl_absorpt_process_details '(SADABS; Sheldrick, 1996)'
_exptl_crystal_colour colourless
_exptl_crystal_density_diffrn 1.524
_exptl_crystal_density_method 'not measured'
_exptl_crystal_description block
_exptl_crystal_F_000 1336
_exptl_crystal_size_max 0.18
_exptl_crystal_size_mid 0.16
_exptl_crystal_size_min 0.16
_refine_diff_density_max 0.211
_refine_diff_density_min -0.424
_refine_ls_extinction_method none
_refine_ls_goodness_of_fit_ref 1.041
_refine_ls_hydrogen_treatment mixed
_refine_ls_matrix_type full
_refine_ls_number_parameters 405
_refine_ls_number_reflns 5788
_refine_ls_number_restraints 47
_refine_ls_restrained_S_all 1.052
_refine_ls_R_factor_all 0.0573
_refine_ls_R_factor_gt 0.0368
_refine_ls_shift/su_max 0.002
_refine_ls_shift/su_mean 0.000
_refine_ls_structure_factor_coef Fsqd
_refine_ls_weighting_details 'calc w = 1/[\s^2^(Fo^2^)+(0.0414P)^2^+0.8236P] where P=(Fo^2^+2Fc^2^)/3'
_refine_ls_weighting_scheme calc
_refine_ls_wR_factor_gt 0.0842
_refine_ls_wR_factor_ref 0.0939
_reflns_number_gt 4324
_reflns_number_total 5788
_reflns_threshold_expression I>2\s(I)
_cod_data_source_file hb2493.cif
_cod_data_source_block I
_cod_depositor_comments
;
The following automatic conversions were performed:

'_atom_sites_solution_hydrogens' value 'difmap and geom' was changed
to 'mixed'.

Automatic conversion script
Id: cif_fix_values 6452 2018-10-05 10:23:21Z andrius 
;
_cod_original_cell_volume 2831.4(5)
_cod_original_sg_symbol_H-M 'P 21/c'
_cod_original_formula_sum 'C11 H11 Cl1 N3 O4.5 S1'
_cod_database_code 2215120
_cod_database_fobs_code 2215120

loop_
_symmetry_equiv_pos_as_xyz
'x, y, z'
'-x, -y, -z'
'-x, y+1/2, -z+1/2'
'x, -y-1/2, z-1/2'

loop_
_atom_site_type_symbol
_atom_site_label
_atom_site_fract_x
_atom_site_fract_y
_atom_site_fract_z
_atom_site_U_iso_or_equiv
_atom_site_adp_type
_atom_site_calc_flag
_atom_site_refinement_flags
_atom_site_occupancy
_atom_site_disorder_assembly
_atom_site_disorder_group
S S1 1.03471(6) 0.62128(2) 0.81960(4) 0.03895(14) Uani d . 1 A .
S S2 0.48816(6) 0.39225(2) 0.71431(4) 0.03662(14) Uani d . 1 . .
O O1 1.1118(19) 0.7890(4) 0.6842(10) 0.121(3) Uani d PDU 0.57(2) A 1
O O2 1.0429(14) 0.7078(3) 0.6537(5) 0.076(2) Uani d PDU 0.57(2) A 1
O O1' 1.1554(13) 0.7854(5) 0.7061(11) 0.081(3) Uani d PDU 0.43(2) A 2
O O2' 1.117(2) 0.7006(3) 0.6807(11) 0.084(4) Uani d PDU 0.43(2) A 2
O O3 1.19801(18) 0.62714(8) 0.80367(14) 0.0666(5) Uani d . 1 . .
O O4 0.9807(2) 0.58378(7) 0.89101(11) 0.0608(5) Uani d . 1 . .
O O5 0.3534(3) 0.22474(9) 0.78593(15) 0.0826(6) Uani d . 1 . .
O O6 0.4843(2) 0.29184(8) 0.85010(12) 0.0700(6) Uani d . 1 . .
O O7 0.33755(17) 0.38247(7) 0.75352(12) 0.0521(4) Uani d . 1 . .
O O8 0.5093(2) 0.43636(6) 0.64641(11) 0.0495(4) Uani d . 1 . .
N N1 1.0708(3) 0.74400(11) 0.71537(18) 0.0639(6) Uani d D 1 . .
N N2 0.96220(19) 0.60102(8) 0.71765(12) 0.0375(4) Uani d D 1 . .
N N3 0.5063(2) 0.56738(8) 0.63932(14) 0.0424(4) Uani d D 1 . .
N N4 0.4476(2) 0.26339(8) 0.78224(14) 0.0469(5) Uani d . 1 . .
N N5 0.6065(2) 0.40375(7) 0.80458(12) 0.0359(4) Uani d D 1 . .
N N6 1.0631(2) 0.46045(8) 0.81160(13) 0.0410(4) Uani d D 1 . .
C C1 0.9552(2) 0.68867(9) 0.85036(15) 0.0378(5) Uani d . 1 . .
C C2 0.9868(3) 0.74034(10) 0.80580(17) 0.0464(6) Uani d . 1 A .
C C3 0.9357(3) 0.79051(11) 0.8440(2) 0.0681(8) Uani d . 1 . .
H H3 0.9585 0.8245 0.8139 0.082 Uiso calc R 1 A .
C C4 0.8512(4) 0.79018(14) 0.9263(3) 0.0779(9) Uani d . 1 A .
H H4 0.8177 0.8241 0.9525 0.093 Uiso calc R 1 . .
C C5 0.8156(3) 0.74069(14) 0.9704(2) 0.0696(8) Uani d . 1 . .
H H5 0.7561 0.7410 1.0256 0.084 Uiso calc R 1 A .
C C6 0.8679(3) 0.68969(11) 0.93307(16) 0.0512(6) Uani d . 1 A .
H H6 0.8439 0.6561 0.9639 0.061 Uiso calc R 1 . .
C C7 0.8072(2) 0.58892(8) 0.69514(13) 0.0298(4) Uani d . 1 . .
C C8 0.7726(2) 0.57271(9) 0.60155(14) 0.0368(5) Uani d . 1 . .
H H8 0.8523 0.5691 0.5571 0.044 Uiso calc R 1 . .
C C9 0.6209(3) 0.56218(10) 0.57608(16) 0.0433(5) Uani d . 1 . .
H H9 0.5971 0.5513 0.5139 0.052 Uiso calc R 1 . .
C C10 0.5367(2) 0.58106(9) 0.72950(16) 0.0417(5) Uani d . 1 . .
H H10 0.4544 0.5835 0.7724 0.050 Uiso calc R 1 . .
C C11 0.6855(2) 0.59159(9) 0.76047(14) 0.0369(5) Uani d . 1 . .
H H11 0.7056 0.6004 0.8241 0.044 Uiso calc R 1 . .
C C12 0.5541(2) 0.32936(8) 0.65867(14) 0.0337(4) Uani d . 1 . .
C C13 0.5231(2) 0.27450(9) 0.69050(14) 0.0374(5) Uani d . 1 . .
C C14 0.5657(3) 0.22817(10) 0.63775(17) 0.0490(6) Uani d . 1 . .
H H14 0.5416 0.1920 0.6590 0.059 Uiso calc R 1 . .
C C15 0.6440(3) 0.23546(11) 0.55351(18) 0.0565(7) Uani d . 1 . .
H H15 0.6737 0.2041 0.5181 0.068 Uiso calc R 1 . .
C C16 0.6784(3) 0.28830(12) 0.52147(17) 0.0574(7) Uani d . 1 . .
H H16 0.7331 0.2928 0.4649 0.069 Uiso calc R 1 . .
C C17 0.6319(3) 0.33548(10) 0.57315(15) 0.0449(5) Uani d . 1 . .
H H17 0.6533 0.3714 0.5500 0.054 Uiso calc R 1 . .
C C18 0.7598(2) 0.42265(8) 0.80218(13) 0.0315(4) Uani d . 1 . .
C C19 0.8394(3) 0.42707(9) 0.88944(14) 0.0401(5) Uani d . 1 . .
H H19 0.7899 0.4169 0.9457 0.048 Uiso calc R 1 . .
C C20 0.9895(3) 0.44628(10) 0.89160(16) 0.0442(5) Uani d . 1 . .
H H20 1.0418 0.4496 0.9498 0.053 Uiso calc R 1 . .
C C21 0.9919(3) 0.45634(9) 0.72684(15) 0.0413(5) Uani d . 1 . .
H H21 1.0458 0.4663 0.6720 0.050 Uiso calc R 1 . .
C C22 0.8408(2) 0.43766(9) 0.71951(14) 0.0373(5) Uani d . 1 . .
H H22 0.7920 0.4349 0.6601 0.045 Uiso calc R 1 . .
Cl Cl1 0.17769(6) 0.55281(3) 0.55557(4) 0.04462(15) Uani d . 1 . .
Cl Cl2 0.47855(7) 0.40063(2) 1.01277(4) 0.04624(15) Uani d . 1 . .
H H2A 1.033(2) 0.5975(9) 0.6730(12) 0.046(6) Uiso d D 1 . .
H H3A 0.4067(15) 0.5622(11) 0.6200(18) 0.067(8) Uiso d D 1 . .
H H5A 0.566(3) 0.3957(10) 0.8619(10) 0.051(7) Uiso d D 1 . .
H H6A 1.1596(16) 0.4746(10) 0.8193(16) 0.054(7) Uiso d D 1 . .
O O9 0.3370(2) 0.49762(7) 0.88677(14) 0.0659(5) Uani d D 1 . .
H H9A 0.3647 0.5306 0.9052 0.079 Uiso d RD 1 . .
H H9B 0.3606 0.4712 0.9262 0.079 Uiso d RD 1 . .

loop_
_atom_site_aniso_label
_atom_site_aniso_U_11
_atom_site_aniso_U_22
_atom_site_aniso_U_33
_atom_site_aniso_U_12
_atom_site_aniso_U_13
_atom_site_aniso_U_23
S1 0.0333(3) 0.0443(3) 0.0391(3) 0.0065(2) -0.0087(2) -0.0084(2)
S2 0.0367(3) 0.0363(3) 0.0368(3) 0.0019(2) -0.0038(2) -0.0046(2)
O1 0.151(7) 0.092(4) 0.120(6) -0.017(4) 0.020(5) 0.040(4)
O2 0.085(5) 0.082(3) 0.061(3) -0.002(3) 0.022(3) 0.007(2)
O1' 0.059(4) 0.081(4) 0.102(6) -0.036(3) -0.004(3) 0.041(3)
O2' 0.103(7) 0.073(4) 0.075(5) -0.007(4) 0.049(5) 0.002(3)
O3 0.0276(8) 0.0855(13) 0.0866(13) 0.0101(9) -0.0136(8) -0.0393(11)
O4 0.0938(14) 0.0483(10) 0.0400(9) 0.0097(10) -0.0093(9) 0.0078(8)
O5 0.0980(16) 0.0706(13) 0.0795(14) -0.0444(12) 0.0195(12) -0.0031(11)
O6 0.0959(15) 0.0742(13) 0.0398(9) -0.0324(11) 0.0064(9) -0.0037(9)
O7 0.0333(8) 0.0607(10) 0.0623(10) 0.0006(8) 0.0023(7) -0.0177(8)
O8 0.0672(11) 0.0386(8) 0.0426(9) 0.0057(8) -0.0135(8) 0.0036(7)
N1 0.0532(14) 0.0618(15) 0.0769(17) -0.0045(13) 0.0097(12) 0.0191(14)
N2 0.0243(9) 0.0565(11) 0.0318(9) -0.0019(8) 0.0041(7) -0.0112(8)
N3 0.0274(9) 0.0438(11) 0.0559(12) -0.0043(8) -0.0067(9) 0.0009(9)
N4 0.0528(12) 0.0417(11) 0.0463(11) -0.0074(10) 0.0006(9) 0.0040(9)
N5 0.0367(10) 0.0442(10) 0.0268(9) -0.0064(8) 0.0039(7) -0.0023(8)
N6 0.0338(10) 0.0394(10) 0.0498(11) -0.0044(8) 0.0013(9) 0.0022(8)
C1 0.0299(11) 0.0431(12) 0.0403(11) 0.0027(9) -0.0032(9) -0.0075(10)
C2 0.0359(12) 0.0466(13) 0.0568(14) -0.0003(10) -0.0005(11) -0.0015(11)
C3 0.0618(17) 0.0426(15) 0.100(2) 0.0033(13) -0.0060(17) -0.0067(15)
C4 0.072(2) 0.062(2) 0.099(2) 0.0185(17) -0.0040(18) -0.0375(18)
C5 0.0628(18) 0.085(2) 0.0612(17) 0.0119(16) 0.0072(14) -0.0286(16)
C6 0.0494(14) 0.0611(16) 0.0431(13) 0.0021(12) 0.0029(11) -0.0110(12)
C7 0.0256(10) 0.0310(10) 0.0327(10) 0.0015(8) -0.0002(8) -0.0005(8)
C8 0.0330(11) 0.0477(12) 0.0297(10) 0.0017(10) 0.0022(8) -0.0018(9)
C9 0.0418(12) 0.0504(13) 0.0375(12) -0.0028(11) -0.0080(10) -0.0012(10)
C10 0.0302(11) 0.0442(12) 0.0510(13) 0.0005(10) 0.0104(10) -0.0021(10)
C11 0.0327(11) 0.0458(12) 0.0324(10) 0.0001(9) 0.0054(9) -0.0075(9)
C12 0.0323(10) 0.0376(11) 0.0310(10) -0.0003(9) -0.0044(8) -0.0041(8)
C13 0.0374(11) 0.0390(12) 0.0358(11) -0.0026(9) -0.0053(9) -0.0015(9)
C14 0.0535(14) 0.0382(12) 0.0551(15) 0.0002(11) -0.0077(12) -0.0071(11)
C15 0.0609(16) 0.0526(15) 0.0560(15) 0.0090(13) -0.0011(13) -0.0214(12)
C16 0.0622(16) 0.0704(18) 0.0397(13) 0.0004(14) 0.0113(12) -0.0127(12)
C17 0.0533(14) 0.0478(13) 0.0337(11) -0.0057(11) 0.0024(10) -0.0022(10)
C18 0.0379(11) 0.0255(10) 0.0311(10) 0.0006(8) 0.0030(8) -0.0008(8)
C19 0.0441(12) 0.0486(13) 0.0278(10) -0.0071(11) 0.0031(9) 0.0021(9)
C20 0.0468(13) 0.0482(13) 0.0374(12) -0.0068(11) -0.0066(10) 0.0000(10)
C21 0.0430(12) 0.0410(12) 0.0400(12) -0.0004(10) 0.0097(10) 0.0038(10)
C22 0.0436(12) 0.0390(12) 0.0294(10) -0.0016(10) 0.0017(9) 0.0014(9)
Cl1 0.0289(3) 0.0648(4) 0.0403(3) -0.0078(2) 0.0057(2) -0.0085(3)
Cl2 0.0581(4) 0.0463(3) 0.0345(3) -0.0068(3) 0.0103(2) -0.0017(2)
O9 0.0635(11) 0.0456(10) 0.0881(14) -0.0060(9) -0.0275(10) -0.0018(9)

loop_
_atom_type_symbol
_atom_type_description
_atom_type_scat_dispersion_real
_atom_type_scat_dispersion_imag
_atom_type_scat_source
C C 0.0033 0.0016 'International Tables Vol C Tables 4.2.6.8 and 6.1.1.4'
H H 0.0000 0.0000 'International Tables Vol C Tables 4.2.6.8 and 6.1.1.4'
N N 0.0061 0.0033 'International Tables Vol C Tables 4.2.6.8 and 6.1.1.4'
O O 0.0106 0.0060 'International Tables Vol C Tables 4.2.6.8 and 6.1.1.4'
S S 0.1246 0.1234 'International Tables Vol C Tables 4.2.6.8 and 6.1.1.4'
Cl Cl 0.1484 0.1585 'International Tables Vol C Tables 4.2.6.8 and 6.1.1.4'

loop_
_geom_angle_atom_site_label_1
_geom_angle_atom_site_label_2
_geom_angle_atom_site_label_3
_geom_angle
_geom_angle_publ_flag
O4 S1 O3 119.87(12) ?
O4 S1 N2 108.22(10) ?
O3 S1 N2 104.84(10) ?
O4 S1 C1 105.20(10) ?
O3 S1 C1 108.99(11) ?
N2 S1 C1 109.51(10) ?
O7 S2 O8 119.89(11) ?
O7 S2 N5 106.33(9) ?
O8 S2 N5 108.30(9) ?
O7 S2 C12 108.93(10) ?
O8 S2 C12 106.19(10) ?
N5 S2 C12 106.53(9) ?
O1 N1 O2' 120.7(8) ?
O1 N1 O1' 23.1(9) ?
O2' N1 O1' 116.4(10) ?
O1 N1 O2 114.4(9) ?
O2' N1 O2 35.9(6) ?
O1' N1 O2 126.1(8) ?
O1 N1 C2 120.9(7) ?
O2' N1 C2 117.6(5) ?
O1' N1 C2 115.6(8) ?
O2 N1 C2 118.1(4) ?
C7 N2 S1 128.01(14) n
C7 N2 H2A 118.6(15) n
S1 N2 H2A 113.4(15) n
C10 N3 C9 121.26(19) ?
C10 N3 H3A 119.8(17) ?
C9 N3 H3A 118.9(17) ?
O6 N4 O5 123.6(2) ?
O6 N4 C13 118.63(19) ?
O5 N4 C13 117.80(19) ?
C18 N5 S2 127.75(14) n
C18 N5 H5A 117.5(15) n
S2 N5 H5A 114.8(15) n
C21 N6 C20 121.20(19) ?
C21 N6 H6A 123.1(15) ?
C20 N6 H6A 115.6(15) ?
C6 C1 C2 117.7(2) ?
C6 C1 S1 115.20(18) ?
C2 C1 S1 126.65(17) ?
C3 C2 C1 121.2(2) ?
C3 C2 N1 116.4(2) ?
C1 C2 N1 122.4(2) ?
C4 C3 C2 119.7(3) ?
C4 C3 H3 120.2 ?
C2 C3 H3 120.2 ?
C5 C4 C3 120.7(3) ?
C5 C4 H4 119.7 ?
C3 C4 H4 119.7 ?
C4 C5 C6 120.2(3) ?
C4 C5 H5 119.9 ?
C6 C5 H5 119.9 ?
C1 C6 C5 120.5(3) ?
C1 C6 H6 119.8 ?
C5 C6 H6 119.8 ?
N2 C7 C11 123.75(18) ?
N2 C7 C8 117.63(18) ?
C11 C7 C8 118.62(18) ?
C9 C8 C7 119.3(2) ?
C9 C8 H8 120.4 ?
C7 C8 H8 120.4 ?
N3 C9 C8 120.6(2) ?
N3 C9 H9 119.7 ?
C8 C9 H9 119.7 ?
N3 C10 C11 121.4(2) ?
N3 C10 H10 119.3 ?
C11 C10 H10 119.3 ?
C10 C11 C7 118.70(19) ?
C10 C11 H11 120.6 ?
C7 C11 H11 120.6 ?
C17 C12 C13 117.85(19) ?
C17 C12 S2 116.70(16) ?
C13 C12 S2 125.25(16) ?
C14 C13 C12 121.2(2) ?
C14 C13 N4 116.7(2) ?
C12 C13 N4 122.11(18) ?
C15 C14 C13 119.7(2) ?
C15 C14 H14 120.1 ?
C13 C14 H14 120.1 ?
C16 C15 C14 120.5(2) ?
C16 C15 H15 119.8 ?
C14 C15 H15 119.8 ?
C15 C16 C17 120.2(2) ?
C15 C16 H16 119.9 ?
C17 C16 H16 119.9 ?
C12 C17 C16 120.6(2) ?
C12 C17 H17 119.7 ?
C16 C17 H17 119.7 ?
N5 C18 C19 117.04(17) ?
N5 C18 C22 125.15(18) ?
C19 C18 C22 117.82(19) ?
C20 C19 C18 119.63(19) ?
C20 C19 H19 120.2 ?
C18 C19 H19 120.2 ?
N6 C20 C19 121.1(2) ?
N6 C20 H20 119.5 ?
C19 C20 H20 119.5 ?
N6 C21 C22 120.8(2) ?
N6 C21 H21 119.6 ?
C22 C21 H21 119.6 ?
C21 C22 C18 119.47(19) ?
C21 C22 H22 120.3 ?
C18 C22 H22 120.3 ?
H9A O9 H9B 114.1 ?

loop_
_geom_bond_atom_site_label_1
_geom_bond_atom_site_label_2
_geom_bond_distance
_geom_bond_publ_flag
S1 O4 1.4186(18) ?
S1 O3 1.4187(17) ?
S1 N2 1.6248(17) ?
S1 C1 1.788(2) ?
S2 O7 1.4205(16) ?
S2 O8 1.4262(16) ?
S2 N5 1.6343(17) ?
S2 C12 1.775(2) ?
O1 N1 1.204(7) ?
O2 N1 1.240(6) ?
O1' N1 1.225(7) ?
O2' N1 1.206(7) ?
O5 N4 1.219(2) ?
O6 N4 1.205(2) ?
N1 C2 1.465(3) ?
N2 C7 1.385(2) n
N2 H2A 0.878(10) ?
N3 C10 1.328(3) ?
N3 C9 1.331(3) ?
N3 H3A 0.897(10) ?
N4 C13 1.468(3) ?
N5 C18 1.382(3) n
N5 H5A 0.897(10) ?
N6 C21 1.333(3) ?
N6 C20 1.333(3) ?
N6 H6A 0.894(10) ?
C1 C6 1.384(3) ?
C1 C2 1.401(3) ?
C2 C3 1.376(3) ?
C3 C4 1.366(4) ?
C3 H3 0.9300 ?
C4 C5 1.361(4) ?
C4 H4 0.9300 ?
C5 C6 1.391(4) ?
C5 H5 0.9300 ?
C6 H6 0.9300 ?
C7 C11 1.392(3) ?
C7 C8 1.396(3) ?
C8 C9 1.362(3) ?
C8 H8 0.9300 ?
C9 H9 0.9300 ?
C10 C11 1.360(3) ?
C10 H10 0.9300 ?
C11 H11 0.9300 ?
C12 C17 1.383(3) ?
C12 C13 1.400(3) ?
C13 C14 1.374(3) ?
C14 C15 1.373(3) ?
C14 H14 0.9300 ?
C15 C16 1.363(4) ?
C15 H15 0.9300 ?
C16 C17 1.392(3) ?
C16 H16 0.9300 ?
C17 H17 0.9300 ?
C18 C19 1.398(3) ?
C18 C22 1.401(3) ?
C19 C20 1.358(3) ?
C19 H19 0.9300 ?
C20 H20 0.9300 ?
C21 C22 1.365(3) ?
C21 H21 0.9300 ?
C22 H22 0.9300 ?
O9 H9A 0.8562 ?
O9 H9B 0.8575 ?

loop_
_geom_hbond_atom_site_label_D
_geom_hbond_atom_site_label_H
_geom_hbond_atom_site_label_A
_geom_hbond_site_symmetry_A
_geom_hbond_distance_DH
_geom_hbond_distance_HA
_geom_hbond_distance_DA
_geom_hbond_angle_DHA
N2 H2A Cl1 1_655 0.878(10) 2.321(13) 3.1500(17) 157(2)
N3 H3A Cl1 . 0.897(10) 2.155(11) 3.0472(18) 173(2)
N5 H5A Cl2 . 0.897(10) 2.253(11) 3.1270(17) 164(2)
N6 H6A O9 1_655 0.894(10) 1.858(13) 2.700(2) 156(2)
O9 H9A Cl2 2_667 0.86 2.39 3.1979(18) 157
O9 H9B Cl2 . 0.86 2.29 3.1332(19) 167

loop_
_geom_torsion_atom_site_label_1
_geom_torsion_atom_site_label_2
_geom_torsion_atom_site_label_3
_geom_torsion_atom_site_label_4
_geom_torsion
O4 S1 N2 C7 50.4(2)
O3 S1 N2 C7 179.47(19)
C1 S1 N2 C7 -63.7(2)
O7 S2 N5 C18 -170.52(18)
O8 S2 N5 C18 -40.4(2)
C12 S2 N5 C18 73.41(19)
O4 S1 C1 C6 1.64(19)
O3 S1 C1 C6 -128.10(18)
N2 S1 C1 C6 117.74(17)
O4 S1 C1 C2 174.05(19)
O3 S1 C1 C2 44.3(2)
N2 S1 C1 C2 -69.9(2)
C6 C1 C2 C3 1.4(3)
S1 C1 C2 C3 -170.88(19)
C6 C1 C2 N1 -176.7(2)
S1 C1 C2 N1 11.1(3)
O1 N1 C2 C3 10.3(10)
O2' N1 C2 C3 179.7(13)
O1' N1 C2 C3 35.9(7)
O2 N1 C2 C3 -139.5(7)
O1 N1 C2 C1 -171.6(10)
O2' N1 C2 C1 -2.2(13)
O1' N1 C2 C1 -145.9(7)
O2 N1 C2 C1 38.6(8)
C1 C2 C3 C4 -0.7(4)
N1 C2 C3 C4 177.5(3)
C2 C3 C4 C5 -0.7(5)
C3 C4 C5 C6 1.4(5)
C2 C1 C6 C5 -0.7(3)
S1 C1 C6 C5 172.4(2)
C4 C5 C6 C1 -0.6(4)
S1 N2 C7 C11 -1.2(3)
S1 N2 C7 C8 179.33(16)
N2 C7 C8 C9 -178.0(2)
C11 C7 C8 C9 2.5(3)
C10 N3 C9 C8 -2.3(3)
C7 C8 C9 N3 0.2(3)
C9 N3 C10 C11 1.6(3)
N3 C10 C11 C7 1.3(3)
N2 C7 C11 C10 177.3(2)
C8 C7 C11 C10 -3.2(3)
O7 S2 C12 C17 140.21(16)
O8 S2 C12 C17 9.81(19)
N5 S2 C12 C17 -105.48(17)
O7 S2 C12 C13 -34.6(2)
O8 S2 C12 C13 -164.97(17)
N5 S2 C12 C13 79.74(19)
C17 C12 C13 C14 -1.2(3)
S2 C12 C13 C14 173.48(17)
C17 C12 C13 N4 177.22(19)
S2 C12 C13 N4 -8.1(3)
O6 N4 C13 C14 138.6(2)
O5 N4 C13 C14 -39.6(3)
O6 N4 C13 C12 -39.9(3)
O5 N4 C13 C12 141.8(2)
C12 C13 C14 C15 1.8(3)
N4 C13 C14 C15 -176.7(2)
C13 C14 C15 C16 -0.6(4)
C14 C15 C16 C17 -1.2(4)
C13 C12 C17 C16 -0.5(3)
S2 C12 C17 C16 -175.69(18)
C15 C16 C17 C12 1.7(4)
S2 N5 C18 C19 -177.51(16)
S2 N5 C18 C22 2.6(3)
N5 C18 C19 C20 -178.9(2)
C22 C18 C19 C20 1.0(3)
C21 N6 C20 C19 0.1(3)
C18 C19 C20 N6 -0.8(3)
C20 N6 C21 C22 0.3(3)
N6 C21 C22 C18 0.0(3)
N5 C18 C22 C21 179.3(2)
C19 C18 C22 C21 -0.6(3)
